data_4082741
loop_
_publ_author_name
'Liu, Jun-Feng'
'Pan, Fu-Xing'
'Yao, Shuang'
'Min, Xue'
'Cui, Dongmei'
'Sun, Zhong-Ming'

_publ_section_title
;
 Syntheses, Structure, and Properties of Mixed Cp--Amidinate
 Rare-Earth-Metal(III) Complexes
;
_journal_issue 6
_journal_name_full Organometallics
_journal_page_first 1374
_journal_paper_doi 10.1021/om400856d
_journal_volume 33
_journal_year 2014
_chemical_formula_sum 'C23 H33 N2 Si2 Yb'
_chemical_formula_weight 566.73
_chemical_name_systematic
; 
 ? 
;
_space_group_IT_number 62
_symmetry_cell_setting orthorhombic
_symmetry_space_group_name_Hall '-P 2ac 2n'
_symmetry_space_group_name_H-M 'P n m a'
_atom_sites_solution_hydrogens geom
_atom_sites_solution_primary direct
_atom_sites_solution_secondary difmap
_audit_creation_method SHELXL-97
_cell_angle_alpha 90.00
_cell_angle_beta 90.00
_cell_angle_gamma 90.00
_cell_formula_units_Z 4
_cell_length_a 20.4112(9)
_cell_length_b 12.4005(5)
_cell_length_c 10.1533(4)
_cell_measurement_temperature 293(2)
_cell_volume 2569.89(18)
_computing_structure_refinement 'SHELXL-97 (Sheldrick, 1997)'
_computing_structure_solution 'SHELXS-97 (Sheldrick, 1990)'
_diffrn_ambient_temperature 293(2)
_diffrn_measured_fraction_theta_full 0.999
_diffrn_measured_fraction_theta_max 0.999
_diffrn_radiation_monochromator graphite
_diffrn_radiation_source 'fine-focus sealed tube'
_diffrn_radiation_type MoK\a
_diffrn_radiation_wavelength 0.71073
_diffrn_reflns_av_R_equivalents 0.0315
_diffrn_reflns_av_sigmaI/netI 0.0231
_diffrn_reflns_limit_h_max 24
_diffrn_reflns_limit_h_min -22
_diffrn_reflns_limit_k_max 14
_diffrn_reflns_limit_k_min -8
_diffrn_reflns_limit_l_max 12
_diffrn_reflns_limit_l_min -10
_diffrn_reflns_number 12663
_diffrn_reflns_theta_full 25.10
_diffrn_reflns_theta_max 25.10
_diffrn_reflns_theta_min 2.00
_exptl_absorpt_coefficient_mu 3.742
_exptl_absorpt_correction_T_max 0.7453
_exptl_absorpt_correction_T_min 0.6636
_exptl_absorpt_correction_type multi-scan
_exptl_absorpt_process_details sadabs
_exptl_crystal_density_diffrn 1.465
_exptl_crystal_density_method 'not measured'
_exptl_crystal_F_000 1132
_exptl_crystal_size_max 0.23
_exptl_crystal_size_mid 0.14
_exptl_crystal_size_min 0.13
_refine_diff_density_max 0.402
_refine_diff_density_min -0.422
_refine_diff_density_rms 0.066
_refine_ls_extinction_coef 0.00258(14)
_refine_ls_extinction_expression Fc^*^=kFc[1+0.001xFc^2^\l^3^/sin(2\q)]^-1/4^
_refine_ls_extinction_method SHELXL
_refine_ls_goodness_of_fit_ref 1.063
_refine_ls_hydrogen_treatment mixed
_refine_ls_matrix_type full
_refine_ls_number_parameters 144
_refine_ls_number_reflns 2397
_refine_ls_number_restraints 0
_refine_ls_restrained_S_all 1.063
_refine_ls_R_factor_all 0.0301
_refine_ls_R_factor_gt 0.0228
_refine_ls_shift/su_max 0.000
_refine_ls_shift/su_mean 0.000
_refine_ls_structure_factor_coef Fsqd
_refine_ls_weighting_details 'calc w=1/[\s^2^(Fo^2^)+(0.0262P)^2^+1.3382P] where P=(Fo^2^+2Fc^2^)/3'
_refine_ls_weighting_scheme calc
_refine_ls_wR_factor_gt 0.0533
_refine_ls_wR_factor_ref 0.0562
_reflns_number_gt 2053
_reflns_number_total 2397
_reflns_threshold_expression >2sigma(I)
_cod_data_source_file om400856d_si_002.cif
_cod_data_source_block 9a
_cod_original_sg_symbol_H-M Pnma
_cod_database_code 4082741

loop_
_symmetry_equiv_pos_as_xyz
'x, y, z'
'-x+1/2, -y, z+1/2'
'-x, y+1/2, -z'
'x+1/2, -y+1/2, -z+1/2'
'-x, -y, -z'
'x-1/2, y, -z-1/2'
'x, -y-1/2, z'
'-x-1/2, y-1/2, z-1/2'

loop_
_atom_site_label
_atom_site_type_symbol
_atom_site_fract_x
_atom_site_fract_y
_atom_site_fract_z
_atom_site_U_iso_or_equiv
_atom_site_adp_type
_atom_site_occupancy
_atom_site_symmetry_multiplicity
_atom_site_calc_flag
_atom_site_refinement_flags
Yb1 Yb 0.169150(9) 0.2500 0.81001(2) 0.04563(10) Uani 1 2 d S
Si1 Si 0.15536(7) 0.2500 0.44171(14) 0.0594(4) Uani 1 2 d S
Si2 Si -0.01226(7) 0.2500 0.87591(15) 0.0629(4) Uani 1 2 d S
N1 N 0.12640(18) 0.2500 0.6017(4) 0.0447(9) Uani 1 2 d S
N2 N 0.05740(19) 0.2500 0.7791(4) 0.0463(10) Uani 1 2 d S
C1 C 0.0655(2) 0.2500 0.6493(4) 0.0408(10) Uani 1 2 d S
C2 C 0.0076(2) 0.2500 0.5579(4) 0.0477(11) Uani 1 2 d S
C3 C -0.0192(2) 0.1562(4) 0.5149(5) 0.0908(15) Uani 1 1 d .
H3 H -0.0026 0.0906 0.5442 0.109 Uiso 1 1 calc R
C4 C -0.0714(3) 0.1582(7) 0.4275(6) 0.139(3) Uani 1 1 d .
H4 H -0.0893 0.0935 0.3984 0.167 Uiso 1 1 calc R
C5 C -0.0963(4) 0.2500 0.3845(9) 0.143(6) Uani 1 2 d S
H5 H -0.1308 0.2500 0.3249 0.171 Uiso 1 2 calc SR
C6 C 0.2048(5) 0.0545(5) 0.7572(7) 0.125(3) Uani 1 1 d .
H6 H 0.2042 0.0337 0.6692 0.150 Uiso 1 1 calc R
C7 C 0.1556(3) 0.0427(4) 0.8415(6) 0.0911(16) Uani 1 1 d .
H7 H 0.1146 0.0141 0.8224 0.109 Uiso 1 1 calc R
C8 C 0.1753(3) 0.0790(4) 0.9575(5) 0.1013(18) Uani 1 1 d .
H8 H 0.1501 0.0790 1.0338 0.122 Uiso 1 1 calc R
C9 C 0.2356(5) 0.1150(5) 0.9492(9) 0.146(4) Uani 1 1 d .
H9 H 0.2601 0.1441 1.0178 0.175 Uiso 1 1 calc R
C10 C 0.2565(3) 0.1020(7) 0.8200(13) 0.180(6) Uani 1 1 d .
H10 H 0.2967 0.1213 0.7841 0.216 Uiso 1 1 calc R
C11 C 0.2466(3) 0.2500 0.4543(7) 0.129(3) Uani 1 2 d S
H11A H 0.2607 0.3132 0.5009 0.194 Uiso 0.50 1 d PR
H11C H 0.2652 0.2500 0.3675 0.194 Uiso 1 2 d SR
C12 C 0.1289(3) 0.1288(4) 0.3488(5) 0.1025(17) Uani 1 1 d .
H12A H 0.0820 0.1282 0.3420 0.154 Uiso 1 1 calc R
H12B H 0.1433 0.0651 0.3941 0.154 Uiso 1 1 calc R
H12C H 0.1477 0.1304 0.2622 0.154 Uiso 1 1 calc R
C13 C -0.0612(4) 0.1290(7) 0.8523(8) 0.203(5) Uani 1 1 d .
H13A H -0.1069 0.1474 0.8547 0.305 Uiso 1 1 calc R
H13B H -0.0517 0.0783 0.9212 0.305 Uiso 1 1 calc R
H13C H -0.0509 0.0973 0.7685 0.305 Uiso 1 1 calc R
C14 C 0.0169(4) 0.2500 1.0461(7) 0.185(6) Uani 1 2 d S
H14A H 0.0430 0.3132 1.0614 0.278 Uiso 0.50 1 d PR
H14B H -0.0199 0.2500 1.1049 0.278 Uiso 1 2 d SR

loop_
_atom_site_aniso_label
_atom_site_aniso_U_11
_atom_site_aniso_U_22
_atom_site_aniso_U_33
_atom_site_aniso_U_23
_atom_site_aniso_U_13
_atom_site_aniso_U_12
Yb1 0.04071(14) 0.05389(15) 0.04230(14) 0.000 -0.00680(9) 0.000
Si1 0.0602(9) 0.0780(10) 0.0400(8) 0.000 0.0075(7) 0.000
Si2 0.0464(8) 0.0931(12) 0.0493(8) 0.000 0.0070(7) 0.000
N1 0.041(2) 0.056(2) 0.037(2) 0.000 -0.0022(17) 0.000
N2 0.038(2) 0.059(2) 0.042(2) 0.000 -0.0026(16) 0.000
C1 0.046(3) 0.036(2) 0.040(3) 0.000 -0.006(2) 0.000
C2 0.043(3) 0.060(3) 0.040(3) 0.000 -0.004(2) 0.000
C3 0.082(3) 0.087(3) 0.103(4) -0.022(3) -0.033(3) -0.009(3)
C4 0.096(5) 0.209(9) 0.111(5) -0.061(6) -0.034(4) -0.041(5)
C5 0.058(5) 0.309(19) 0.061(5) 0.000 -0.018(4) 0.000
C6 0.207(8) 0.087(4) 0.082(4) 0.017(4) 0.042(5) 0.084(5)
C7 0.114(4) 0.054(3) 0.106(4) 0.003(3) -0.031(4) 0.008(3)
C8 0.165(6) 0.071(3) 0.068(3) 0.021(3) 0.007(4) 0.011(4)
C9 0.150(7) 0.091(4) 0.197(8) 0.050(5) -0.129(6) -0.019(5)
C10 0.063(4) 0.135(7) 0.343(16) 0.127(9) 0.047(6) 0.051(4)
C11 0.057(4) 0.254(11) 0.076(5) 0.000 0.024(4) 0.000
C12 0.137(5) 0.101(4) 0.070(3) -0.030(3) 0.017(3) 0.012(4)
C13 0.186(7) 0.225(10) 0.199(7) -0.058(7) 0.118(6) -0.130(7)
C14 0.089(6) 0.419(19) 0.048(4) 0.000 0.014(4) 0.000

loop_
_atom_type_symbol
_atom_type_description
_atom_type_scat_dispersion_real
_atom_type_scat_dispersion_imag
_atom_type_scat_source
C C 0.0033 0.0016 'International Tables Vol C Tables 4.2.6.8 and 6.1.1.4'
H H 0.0000 0.0000 'International Tables Vol C Tables 4.2.6.8 and 6.1.1.4'
N N 0.0061 0.0033 'International Tables Vol C Tables 4.2.6.8 and 6.1.1.4'
Si Si 0.0817 0.0704 'International Tables Vol C Tables 4.2.6.8 and 6.1.1.4'
Yb Yb -0.3850 5.5486 'International Tables Vol C Tables 4.2.6.8 and 6.1.1.4'

loop_
_geom_angle_atom_site_label_1
_geom_angle_atom_site_label_2
_geom_angle_atom_site_label_3
_geom_angle
_geom_angle_site_symmetry_1
_geom_angle_site_symmetry_3
N1 Yb1 N2 59.76(13) . .
N1 Yb1 C10 107.6(3) . 7_565
N2 Yb1 C10 134.0(2) . 7_565
N1 Yb1 C10 107.6(3) . .
N2 Yb1 C10 134.0(2) . .
C10 Yb1 C10 91.6(4) 7_565 .
N1 Yb1 C9 135.1(2) . 7_565
N2 Yb1 C9 126.6(2) . 7_565
C10 Yb1 C9 31.4(3) 7_565 7_565
C10 Yb1 C9 94.5(3) . 7_565
N1 Yb1 C9 135.1(2) . .
N2 Yb1 C9 126.6(2) . .
C10 Yb1 C9 94.5(3) 7_565 .
C10 Yb1 C9 31.4(3) . .
C9 Yb1 C9 81.0(3) 7_565 .
N1 Yb1 C6 85.17(18) . .
N2 Yb1 C6 104.5(2) . .
C10 Yb1 C6 118.9(3) 7_565 .
C10 Yb1 C6 30.7(3) . .
C9 Yb1 C6 125.0(2) 7_565 .
C9 Yb1 C6 50.0(3) . .
N1 Yb1 C6 85.17(18) . 7_565
N2 Yb1 C6 104.5(2) . 7_565
C10 Yb1 C6 30.7(3) 7_565 7_565
C10 Yb1 C6 118.9(3) . 7_565
C9 Yb1 C6 50.0(3) 7_565 7_565
C9 Yb1 C6 125.0(2) . 7_565
C6 Yb1 C6 139.1(4) . 7_565
N1 Yb1 C8 123.45(15) . 7_565
N2 Yb1 C8 97.26(16) . 7_565
C10 Yb1 C8 50.1(2) 7_565 7_565
C10 Yb1 C8 121.9(3) . 7_565
C9 Yb1 C8 29.36(19) 7_565 7_565
C9 Yb1 C8 100.9(2) . 7_565
C6 Yb1 C8 150.5(2) . 7_565
C6 Yb1 C8 48.82(18) 7_565 7_565
N1 Yb1 C8 123.45(15) . .
N2 Yb1 C8 97.26(16) . .
C10 Yb1 C8 121.9(3) 7_565 .
C10 Yb1 C8 50.1(2) . .
C9 Yb1 C8 100.9(2) 7_565 .
C9 Yb1 C8 29.36(19) . .
C6 Yb1 C8 48.82(18) . .
C6 Yb1 C8 150.5(2) 7_565 .
C8 Yb1 C8 109.3(3) 7_565 .
N1 Yb1 C7 94.20(12) . 7_565
N2 Yb1 C7 84.94(13) . 7_565
C10 Yb1 C7 50.3(2) 7_565 7_565
C10 Yb1 C7 140.9(3) . 7_565
C9 Yb1 C7 49.25(18) 7_565 7_565
C9 Yb1 C7 129.0(2) . 7_565
C6 Yb1 C7 168.5(3) . 7_565
C6 Yb1 C7 29.6(2) 7_565 7_565
C8 Yb1 C7 29.47(15) 7_565 7_565
C8 Yb1 C7 137.7(2) . 7_565
N1 Yb1 C7 94.20(12) . .
N2 Yb1 C7 84.94(13) . .
C10 Yb1 C7 140.9(3) 7_565 .
C10 Yb1 C7 50.3(2) . .
C9 Yb1 C7 129.0(2) 7_565 .
C9 Yb1 C7 49.25(18) . .
C6 Yb1 C7 29.6(2) . .
C6 Yb1 C7 168.5(3) 7_565 .
C8 Yb1 C7 137.7(2) 7_565 .
C8 Yb1 C7 29.47(15) . .
C7 Yb1 C7 161.3(3) 7_565 .
N1 Si1 C12 112.25(18) . .
N1 Si1 C12 112.25(18) . 7_565
C12 Si1 C12 108.2(4) . 7_565
N1 Si1 C11 106.1(3) . .
C12 Si1 C11 109.0(2) . .
C12 Si1 C11 109.0(2) 7_565 .
N2 Si2 C13 112.2(2) . 7_565
N2 Si2 C13 112.2(2) . .
C13 Si2 C13 111.2(6) 7_565 .
N2 Si2 C14 105.6(3) . .
C13 Si2 C14 107.7(3) 7_565 .
C13 Si2 C14 107.7(3) . .
C1 N1 Si1 131.2(3) . .
C1 N1 Yb1 91.2(3) . .
Si1 N1 Yb1 137.6(2) . .
C1 N2 Si2 131.8(3) . .
C1 N2 Yb1 90.7(3) . .
Si2 N2 Yb1 137.5(2) . .
N2 C1 N1 118.4(4) . .
N2 C1 C2 121.0(4) . .
N1 C1 C2 120.6(4) . .
N2 C1 Yb1 59.5(2) . .
N1 C1 Yb1 58.9(2) . .
C2 C1 Yb1 179.5(3) . .
C3 C2 C3 117.9(5) . 7_565
C3 C2 C1 121.0(3) . .
C3 C2 C1 121.0(3) 7_565 .
C2 C3 C4 120.0(6) . .
C5 C4 C3 121.5(8) . .
C4 C5 C4 119.1(9) 7_565 .
C7 C6 C10 109.3(7) . .
C7 C6 Yb1 75.9(3) . .
C10 C6 Yb1 73.5(4) . .
C8 C7 C6 107.9(6) . .
C8 C7 Yb1 75.0(3) . .
C6 C7 Yb1 74.5(3) . .
C9 C8 C7 110.1(6) . .
C9 C8 Yb1 74.4(3) . .
C7 C8 Yb1 75.5(3) . .
C8 C9 C10 108.0(7) . .
C8 C9 Yb1 76.2(3) . .
C10 C9 Yb1 73.7(4) . .
C6 C10 C9 104.8(6) . .
C6 C10 Yb1 75.7(3) . .
C9 C10 Yb1 75.0(4) . .

loop_
_geom_bond_atom_site_label_1
_geom_bond_atom_site_label_2
_geom_bond_distance
_geom_bond_site_symmetry_2
Yb1 N1 2.288(4) .
Yb1 N2 2.302(4) .
Yb1 C10 2.560(6) 7_565
Yb1 C10 2.560(6) .
Yb1 C9 2.577(5) 7_565
Yb1 C9 2.577(5) .
Yb1 C6 2.588(5) .
Yb1 C6 2.588(5) 7_565
Yb1 C8 2.599(5) 7_565
Yb1 C8 2.599(5) .
Yb1 C7 2.605(5) 7_565
Yb1 C7 2.605(5) .
Si1 N1 1.729(4) .
Si1 C12 1.855(5) .
Si1 C12 1.855(5) 7_565
Si1 C11 1.866(6) .
Si2 N2 1.728(4) .
Si2 C13 1.819(7) 7_565
Si2 C13 1.819(7) .
Si2 C14 1.828(7) .
N1 C1 1.333(6) .
N2 C1 1.328(6) .
C1 C2 1.503(6) .
C2 C3 1.358(5) .
C2 C3 1.358(5) 7_565
C3 C4 1.387(6) .
C4 C5 1.320(8) .
C5 C4 1.320(8) 7_565
C6 C7 1.328(9) .
C6 C10 1.365(11) .
C7 C8 1.323(7) .
C8 C9 1.312(9) .
C9 C10 1.389(11) .
